data_4501522
loop_
_publ_author_name
'Wang, Xiqu'
'Liu, Lumei'
'Makarenko, Tatyana'
'Jacobson, Allan J.'

_publ_section_title
;
 Acentric and Centric Interpenetrations of an Anionic Framework Mediated
 by Cation Sizes: The Alkali-Metal Tin(II) Benzenedicarboxylates
 A2Sn2(bdc)3(H2O)x(A = Li, Na, K, Rb, Cs)
;
_journal_issue 4
_journal_name_full 'Crystal Growth &amp; Design'
_journal_page_first 1960
_journal_paper_doi 10.1021/cg100049s
_journal_volume 10
_journal_year 2010
_chemical_formula_sum 'C24 H12 Cs2 O12 Sn2'
_chemical_formula_weight 995.54
_chemical_name_systematic
;
 ?
;
_space_group_IT_number 197
_symmetry_space_group_name_Hall 'I 2 2 3'
_symmetry_space_group_name_H-M 'I 2 3'
_atom_sites_solution_hydrogens geom
_atom_sites_solution_primary direct
_atom_sites_solution_secondary difmap
_audit_creation_method SHELXL-97
_cell_angle_alpha 90.00
_cell_angle_beta 90.00
_cell_angle_gamma 90.00
_cell_formula_units_Z 4
_cell_length_a 14.0924(3)
_cell_length_b 14.0924(3)
_cell_length_c 14.0924(3)
_cell_measurement_reflns_used 4771
_cell_measurement_temperature 296(2)
_cell_measurement_theta_max 25.99
_cell_measurement_theta_min 2.89
_cell_volume 2798.69(10)
_computing_cell_refinement Bruker-ApexII
_computing_data_collection Bruker-ApexII
_computing_data_reduction Bruker-ApexII
_computing_structure_refinement 'SHELXL-97 (Sheldrick, 1997)'
_computing_structure_solution Bruker-ApexII
_diffrn_ambient_temperature 293(2)
_diffrn_measured_fraction_theta_full 0.980
_diffrn_measured_fraction_theta_max 0.980
_diffrn_measurement_device_type Bruker-ApexII
_diffrn_measurement_method 'narrow frame'
_diffrn_radiation_monochromator graphite
_diffrn_radiation_source 'fine-focus sealed tube'
_diffrn_radiation_type MoK\a
_diffrn_radiation_wavelength 0.71073
_diffrn_reflns_av_R_equivalents 0.0271
_diffrn_reflns_av_sigmaI/netI 0.0151
_diffrn_reflns_limit_h_max 11
_diffrn_reflns_limit_h_min -19
_diffrn_reflns_limit_k_max 18
_diffrn_reflns_limit_k_min -16
_diffrn_reflns_limit_l_max 18
_diffrn_reflns_limit_l_min -17
_diffrn_reflns_number 8956
_diffrn_reflns_theta_full 29.02
_diffrn_reflns_theta_max 29.02
_diffrn_reflns_theta_min 2.04
_exptl_absorpt_coefficient_mu 4.410
_exptl_absorpt_correction_T_max 0.791
_exptl_absorpt_correction_T_min 0.680
_exptl_absorpt_correction_type multi-scan
_exptl_absorpt_process_details 'Blessing, 1995'
_exptl_crystal_colour colorless
_exptl_crystal_density_diffrn 2.363
_exptl_crystal_density_method 'not measured'
_exptl_crystal_description cube
_exptl_crystal_F_000 1848
_exptl_crystal_size_max 0.065
_exptl_crystal_size_mid 0.065
_exptl_crystal_size_min 0.065
_refine_diff_density_max 0.517
_refine_diff_density_min -0.559
_refine_diff_density_rms 0.053
_refine_ls_abs_structure_details 'Flack H D (1983), Acta Cryst. A39, 876-881'
_refine_ls_abs_structure_Flack 0.46(7)
_refine_ls_extinction_method none
_refine_ls_goodness_of_fit_ref 1.051
_refine_ls_hydrogen_treatment constr
_refine_ls_matrix_type full
_refine_ls_number_parameters 117
_refine_ls_number_reflns 1208
_refine_ls_number_restraints 17
_refine_ls_restrained_S_all 1.062
_refine_ls_R_factor_all 0.0252
_refine_ls_R_factor_gt 0.0218
_refine_ls_shift/su_max 0.020
_refine_ls_shift/su_mean 0.005
_refine_ls_structure_factor_coef Fsqd
_refine_ls_weighting_details 'calc w=1/[\s^2^(Fo^2^)+(0.0238P)^2^+2.4072P] where P=(Fo^2^+2Fc^2^)/3'
_refine_ls_weighting_scheme calc
_refine_ls_wR_factor_gt 0.0481
_refine_ls_wR_factor_ref 0.0491
_reflns_number_gt 1101
_reflns_number_total 1208
_reflns_threshold_expression >2sigma(I)
_cod_data_source_file cg100049s_si_006.cif
_cod_data_source_block Cs2Sn2(bdc)3
_cod_original_sg_symbol_H-M I23
_cod_database_code 4501522

loop_
_symmetry_equiv_pos_as_xyz
'x, y, z'
'-x, -y, z'
'x, -y, -z'
'-x, y, -z'
'y, z, x'
'-y, -z, x'
'y, -z, -x'
'-y, z, -x'
'z, x, y'
'-z, x, -y'
'-z, -x, y'
'z, -x, -y'
'x+1/2, y+1/2, z+1/2'
'-x+1/2, -y+1/2, z+1/2'
'x+1/2, -y+1/2, -z+1/2'
'-x+1/2, y+1/2, -z+1/2'
'y+1/2, z+1/2, x+1/2'
'-y+1/2, -z+1/2, x+1/2'
'y+1/2, -z+1/2, -x+1/2'
'-y+1/2, z+1/2, -x+1/2'
'z+1/2, x+1/2, y+1/2'
'-z+1/2, x+1/2, -y+1/2'
'-z+1/2, -x+1/2, y+1/2'
'z+1/2, -x+1/2, -y+1/2'

loop_
_atom_site_label
_atom_site_type_symbol
_atom_site_fract_x
_atom_site_fract_y
_atom_site_fract_z
_atom_site_U_iso_or_equiv
_atom_site_adp_type
_atom_site_occupancy
_atom_site_symmetry_multiplicity
_atom_site_calc_flag
_atom_site_refinement_flags
_atom_site_disorder_group
Cs1 Cs 1.218436(19) 0.218436(19) 0.218436(19) 0.07094(16) Uani 1 3 d S 1
Sn1 Sn 0.887894(19) 0.112106(19) 0.112106(19) 0.05188(12) Uani 1 3 d S 1
O1 O 0.8790(13) 0.2758(19) 0.120(2) 0.048(5) Uani 0.49(3) 1 d PD 1
O2 O 1.0277(10) 0.2486(10) 0.1655(17) 0.072(4) Uani 0.49(3) 1 d PD 1
C1 C 0.9639(10) 0.3026(11) 0.1457(14) 0.045(4) Uani 0.49(3) 1 d PD 1
C2 C 0.9832(10) 0.4073(11) 0.1486(17) 0.036(5) Uani 0.49(3) 1 d PD 1
C3 C 0.9137(11) 0.4690(13) 0.154(2) 0.074(7) Uani 0.49(3) 1 d PD 1
H3 H 0.8514 0.4476 0.1491 0.089 Uiso 0.49(3) 1 calc PR 1
C4 C 1.0718(9) 0.4477(13) 0.164(2) 0.061(5) Uani 0.49(3) 1 d PD 1
H4 H 1.1217 0.4088 0.1824 0.074 Uiso 0.49(3) 1 calc PR 1
O1B O 1.3778(13) 0.2388(18) 0.368(2) 0.046(5) Uani 0.51(3) 1 d PD 2
O2B O 1.5325(8) 0.2625(9) 0.387(2) 0.072(5) Uani 0.51(3) 1 d PD 2
C1B C 1.4646(12) 0.2082(11) 0.3801(13) 0.051(5) Uani 0.51(3) 1 d PD 2
C2B C 1.4795(9) 0.1027(10) 0.3750(16) 0.031(3) Uani 0.51(3) 1 d PD 2
C3B C 1.4123(9) 0.0383(11) 0.3906(17) 0.065(6) Uani 0.51(3) 1 d PD 2
H3B H 1.3509 0.0602 0.4009 0.078 Uiso 0.51(3) 1 calc PR 2
C4B C 1.5717(8) 0.0679(9) 0.393(2) 0.054(6) Uani 0.51(3) 1 d PD 2
H4B H 1.6216 0.1093 0.4057 0.065 Uiso 0.51(3) 1 calc PR 2

loop_
_atom_site_aniso_label
_atom_site_aniso_U_11
_atom_site_aniso_U_22
_atom_site_aniso_U_33
_atom_site_aniso_U_23
_atom_site_aniso_U_13
_atom_site_aniso_U_12
Cs1 0.07094(16) 0.07094(16) 0.07094(16) -0.01422(14) -0.01422(14) -0.01422(14)
Sn1 0.05188(12) 0.05188(12) 0.05188(12) -0.00367(12) 0.00367(12) 0.00367(12)
O1 0.043(11) 0.042(7) 0.058(11) 0.031(7) 0.008(6) 0.009(6)
O2 0.064(6) 0.069(7) 0.082(10) 0.011(7) -0.011(7) 0.010(5)
C1 0.035(7) 0.049(7) 0.052(11) 0.002(6) -0.002(5) -0.009(5)
C2 0.038(6) 0.033(6) 0.036(13) -0.015(5) -0.011(5) -0.008(4)
C3 0.045(7) 0.059(10) 0.120(19) -0.056(11) 0.007(10) -0.004(6)
C4 0.036(6) 0.072(9) 0.076(13) 0.009(9) -0.012(6) 0.006(5)
O1B 0.048(11) 0.043(7) 0.047(7) 0.019(8) 0.006(6) 0.008(6)
O2B 0.046(5) 0.056(5) 0.115(14) 0.011(7) 0.007(7) -0.001(4)
C1B 0.061(9) 0.056(8) 0.037(8) 0.012(6) 0.006(6) 0.001(7)
C2B 0.031(5) 0.044(7) 0.017(8) -0.003(6) 0.004(4) 0.004(5)
C3B 0.046(8) 0.054(7) 0.095(15) -0.060(9) -0.013(9) 0.026(6)
C4B 0.038(6) 0.043(5) 0.081(15) 0.003(6) 0.013(9) 0.001(4)

loop_
_atom_type_symbol
_atom_type_description
_atom_type_scat_dispersion_real
_atom_type_scat_dispersion_imag
_atom_type_scat_source
C C 0.0033 0.0016 'International Tables Vol C Tables 4.2.6.8 and 6.1.1.4'
O O 0.0106 0.0060 'International Tables Vol C Tables 4.2.6.8 and 6.1.1.4'
Sn Sn -0.6537 1.4246 'International Tables Vol C Tables 4.2.6.8 and 6.1.1.4'
Cs Cs -0.3680 2.1192 'International Tables Vol C Tables 4.2.6.8 and 6.1.1.4'
H H 0.0000 0.0000 'International Tables Vol C Tables 4.2.6.8 and 6.1.1.4'

loop_
_geom_angle_atom_site_label_1
_geom_angle_atom_site_label_2
_geom_angle_atom_site_label_3
_geom_angle
_geom_angle_site_symmetry_1
_geom_angle_site_symmetry_3
O2 Cs1 O2 86.1(6) 9_645 .
O2 Cs1 O2 86.1(6) 9_645 5_654
O2 Cs1 O2 86.1(6) . 5_654
O2 Cs1 O1 125.1(6) 9_645 18_654
O2 Cs1 O1 96.0(8) . 18_654
O2 Cs1 O1 148.8(6) 5_654 18_654
O2 Cs1 O1 96.0(8) 9_645 15
O2 Cs1 O1 148.8(6) . 15
O2 Cs1 O1 125.1(6) 5_654 15
O1 Cs1 O1 57.6(8) 18_654 15
O2 Cs1 O1 148.8(6) 9_645 22_645
O2 Cs1 O1 125.1(6) . 22_645
O2 Cs1 O1 96.0(8) 5_654 22_645
O1 Cs1 O1 57.6(8) 18_654 22_645
O1 Cs1 O1 57.6(8) 15 22_645
O2 Cs1 C4 47.2(3) 9_645 9_645
O2 Cs1 C4 96.3(4) . 9_645
O2 Cs1 C4 132.6(6) 5_654 9_645
O1 Cs1 C4 78.3(6) 18_654 9_645
O1 Cs1 C4 64.4(7) 15 9_645
O1 Cs1 C4 119.4(5) 22_645 9_645
O2 Cs1 C4 96.3(4) 9_645 5_654
O2 Cs1 C4 132.6(6) . 5_654
O2 Cs1 C4 47.2(3) 5_654 5_654
O1 Cs1 C4 119.4(5) 18_654 5_654
O1 Cs1 C4 78.3(6) 15 5_654
O1 Cs1 C4 64.4(7) 22_645 5_654
C4 Cs1 C4 119.67(7) 9_645 5_654
O2 Cs1 C1 88.2(4) 9_645 5_654
O2 Cs1 C1 94.9(6) . 5_654
O2 Cs1 C1 9.0(3) 5_654 5_654
O1 Cs1 C1 145.5(4) 18_654 5_654
O1 Cs1 C1 116.2(6) 15 5_654
O1 Cs1 C1 89.6(6) 22_645 5_654
C4 Cs1 C1 132.7(3) 9_645 5_654
C4 Cs1 C1 38.2(3) 5_654 5_654
O2 Cs1 C1 9.0(3) 9_645 9_645
O2 Cs1 C1 88.2(4) . 9_645
O2 Cs1 C1 94.9(6) 5_654 9_645
O1 Cs1 C1 116.2(6) 18_654 9_645
O1 Cs1 C1 89.6(6) 15 9_645
O1 Cs1 C1 145.5(4) 22_645 9_645
C4 Cs1 C1 38.2(3) 9_645 9_645
C4 Cs1 C1 101.3(4) 5_654 9_645
C1 Cs1 C1 96.7(4) 5_654 9_645
O2 Cs1 Sn1 128.0(4) 9_645 15
O2 Cs1 Sn1 128.0(4) . 15
O2 Cs1 Sn1 128.0(4) 5_654 15
O1 Cs1 Sn1 33.8(5) 18_654 15
O1 Cs1 Sn1 33.8(5) 15 15
O1 Cs1 Sn1 33.8(5) 22_645 15
C4 Cs1 Sn1 86.7(4) 9_645 15
C4 Cs1 Sn1 86.7(4) 5_654 15
C1 Cs1 Sn1 120.3(3) 5_654 15
C1 Cs1 Sn1 120.3(3) 9_645 15
O1 Sn1 O1 83.9(10) 8_656 .
O1 Sn1 O1 83.9(10) 8_656 11_665
O1 Sn1 O1 83.9(10) . 11_665
O1 Sn1 Cs1 50.5(7) 8_656 15_455
O1 Sn1 Cs1 50.5(7) . 15_455
O1 Sn1 Cs1 50.5(7) 11_665 15_455
C1 O1 Sn1 104.7(14) . .
C1 O1 Cs1 116.3(15) . 15_455
Sn1 O1 Cs1 95.6(9) . 15_455
C1 O2 Cs1 149.6(11) . .
O2 C1 O1 124.2(15) . .
O2 C1 C2 118.6(13) . .
O1 C1 C2 117.3(14) . .
C3 C2 C4 113.0(13) . .
C3 C2 C1 121.2(13) . .
C4 C2 C1 124.7(12) . .
C4 C3 C2 121.9(16) 2_765 .
C3 C4 C2 122.4(14) 2_765 .
O2B C1B O1B 122.2(16) . .
O2B C1B C2B 120.7(13) . .
O1B C1B C2B 116.8(14) . .
C3B C2B C4B 112.9(12) . .
C3B C2B C1B 124.6(11) . .
C4B C2B C1B 117.7(12) . .
C2B C3B C4B 124.9(12) . 2_855
C2B C4B C3B 118.4(11) . 2_855

loop_
_geom_bond_atom_site_label_1
_geom_bond_atom_site_label_2
_geom_bond_distance
_geom_bond_site_symmetry_2
Cs1 O2 2.822(14) 9_645
Cs1 O2 2.822(14) .
Cs1 O2 2.822(14) 5_654
Cs1 O1 3.21(3) 18_654
Cs1 O1 3.21(3) 15
Cs1 O1 3.21(3) 22_645
Cs1 C4 3.912(14) 9_645
Cs1 C4 3.912(14) 5_654
Cs1 C1 3.914(15) 5_654
Cs1 C1 3.914(15) 9_645
Cs1 Sn1 4.1363(7) 15
Sn1 O1 2.31(3) 8_656
Sn1 O1 2.31(3) .
Sn1 O1 2.31(3) 11_665
Sn1 Cs1 4.1363(7) 15_455
O1 C1 1.306(14) .
O1 Cs1 3.21(3) 15_455
O2 C1 1.210(13) .
C1 C2 1.500(14) .
C2 C3 1.312(14) .
C2 C4 1.390(14) .
C3 C4 1.20(3) 2_765
C4 C3 1.20(3) 2_765
O1B C1B 1.308(15) .
O2B C1B 1.229(13) .
C1B C2B 1.503(13) .
C2B C3B 1.330(14) .
C2B C4B 1.411(13) .
C3B C4B 1.51(2) 2_855
C4B C3B 1.51(2) 2_855
